data_4103566
loop_
_publ_author_name
'Bin Wang'
'Armando P. Ramirez'
'Justin J. Slade'
'James P. Morken'

_publ_section_title
;
 Enantioselective Synthesis of (-)-Sclerophytin A by a Stereoconvergent
 Epoxide Hydrolysis
;
_journal_name_full 'Journal of the American Chemical Society'
_journal_page_first 16380
_journal_page_last 16382
_journal_paper_doi 10.1021/ja108185z
_journal_volume 132
_journal_year 2010
_chemical_formula_moiety 'C19 H30 O4'
_chemical_formula_sum 'C19 H30 O4'
_chemical_formula_weight 322.43
_chemical_name_systematic
; 
 ? 
;
_space_group_IT_number 61
_symmetry_cell_setting orthorhombic
_symmetry_space_group_name_Hall '-P 2ac 2ab'
_symmetry_space_group_name_H-M 'P b c a'
_atom_sites_solution_hydrogens geom
_atom_sites_solution_primary direct
_atom_sites_solution_secondary difmap
_audit_creation_method SHELXL-97
_cell_angle_alpha 90.00
_cell_angle_beta 90.00
_cell_angle_gamma 90.00
_cell_formula_units_Z 8
_cell_length_a 9.7581(16)
_cell_length_b 19.351(3)
_cell_length_c 19.541(3)
_cell_measurement_reflns_used 8927
_cell_measurement_temperature 173(2)
_cell_measurement_theta_max 28.04
_cell_measurement_theta_min 2.35
_cell_volume 3689.9(10)
_computing_cell_refinement 'Bruker SAINT'
_computing_data_collection 'Bruker SMART'
_computing_data_reduction 'Bruker SAINT'
_computing_molecular_graphics 'Bruker SHELXTL'
_computing_publication_material 'Bruker SHELXTL'
_computing_structure_refinement 'SHELXL-97 (Sheldrick, 2008)'
_computing_structure_solution 'SHELXS-97 (Sheldrick, 2008)'
_diffrn_ambient_temperature 173(2)
_diffrn_measured_fraction_theta_full 0.999
_diffrn_measured_fraction_theta_max 0.999
_diffrn_measurement_device_type 'Bruker SMART APEX CCD'
_diffrn_measurement_method '0.3 deg wide \w exposures'
_diffrn_radiation_monochromator graphite
_diffrn_radiation_source 'normal-focus sealed tube'
_diffrn_radiation_type MoK\a
_diffrn_radiation_wavelength 0.71073
_diffrn_reflns_av_R_equivalents 0.0657
_diffrn_reflns_av_sigmaI/netI 0.0366
_diffrn_reflns_limit_h_max 12
_diffrn_reflns_limit_h_min 0
_diffrn_reflns_limit_k_max 23
_diffrn_reflns_limit_k_min 0
_diffrn_reflns_limit_l_max 24
_diffrn_reflns_limit_l_min 0
_diffrn_reflns_number 3607
_diffrn_reflns_theta_full 26.00
_diffrn_reflns_theta_max 26.00
_diffrn_reflns_theta_min 2.35
_exptl_absorpt_coefficient_mu 0.080
_exptl_absorpt_correction_T_max 0.9976
_exptl_absorpt_correction_T_min 0.9937
_exptl_absorpt_correction_type multi-scan
_exptl_absorpt_process_details SADABS
_exptl_crystal_colour colorless
_exptl_crystal_density_diffrn 1.161
_exptl_crystal_density_method 'not measured'
_exptl_crystal_description block
_exptl_crystal_F_000 1408
_exptl_crystal_size_max 0.08
_exptl_crystal_size_mid 0.06
_exptl_crystal_size_min 0.03
_platon_squeeze_details
;
 the solvent molecule should be a disordered water but it doesnot give good
 bond  distances and angles between O and H atoms. If modeling with a regular
 water molecule, then there are higher then usual residue peak close to H atom.
 The solvent used to grow crystal is iso-propanol which is not supported by the
 data.
;
_refine_diff_density_max 0.495
_refine_diff_density_min -0.273
_refine_diff_density_rms 0.054
_refine_ls_extinction_coef na
_refine_ls_extinction_method none
_refine_ls_goodness_of_fit_ref 1.053
_refine_ls_hydrogen_treatment mixed
_refine_ls_matrix_type full
_refine_ls_number_parameters 211
_refine_ls_number_reflns 3607
_refine_ls_number_restraints 1
_refine_ls_restrained_S_all 1.053
_refine_ls_R_factor_all 0.0757
_refine_ls_R_factor_gt 0.0581
_refine_ls_shift/su_max 0.000
_refine_ls_shift/su_mean 0.000
_refine_ls_structure_factor_coef Fsqd
_refine_ls_weighting_details 'calc w=1/[\s^2^(Fo^2^)+(0.0719P)^2^+2.6617P] where P=(Fo^2^+2Fc^2^)/3'
_refine_ls_weighting_scheme calc
_refine_ls_wR_factor_gt 0.1438
_refine_ls_wR_factor_ref 0.1524
_reflns_number_gt 2799
_reflns_number_total 3607
_reflns_threshold_expression >2sigma(I)
_cod_data_source_file ja108185z_si_005.cif
_cod_data_source_block C19H30O4
_cod_original_cell_volume 3690.0(11)
_cod_database_code 4103566

loop_
_symmetry_equiv_pos_as_xyz
'x, y, z'
'x+1/2, -y+1/2, -z'
'-x, y+1/2, -z+1/2'
'-x+1/2, -y, z+1/2'
'-x, -y, -z'
'-x-1/2, y-1/2, z'
'x, -y-1/2, z-1/2'
'x-1/2, y, -z-1/2'

loop_
_atom_site_label
_atom_site_type_symbol
_atom_site_fract_x
_atom_site_fract_y
_atom_site_fract_z
_atom_site_U_iso_or_equiv
_atom_site_adp_type
_atom_site_occupancy
_atom_site_symmetry_multiplicity
_atom_site_calc_flag
_atom_site_refinement_flags
C1 C 0.4135(2) 0.74665(11) 0.47940(11) 0.0197(5) Uani 1 1 d .
C2 C 0.4584(2) 0.77581(12) 0.54816(11) 0.0256(5) Uani 1 1 d .
H2A H 0.3949 0.7612 0.5849 0.031 Uiso 1 1 calc R
H2B H 0.5520 0.7601 0.5598 0.031 Uiso 1 1 calc R
C3 C 0.4547(2) 0.85384(12) 0.53907(12) 0.0281(5) Uani 1 1 d .
H3A H 0.5458 0.8718 0.5256 0.034 Uiso 1 1 calc R
H3B H 0.4255 0.8770 0.5818 0.034 Uiso 1 1 calc R
C4 C 0.3496(2) 0.86492(11) 0.48198(12) 0.0229(5) Uani 1 1 d .
H4A H 0.2623 0.8805 0.5038 0.027 Uiso 1 1 calc R
C5 C 0.3861(2) 0.91739(11) 0.42631(12) 0.0228(5) Uani 1 1 d .
C6 C 0.5287(2) 0.90774(11) 0.39249(11) 0.0225(5) Uani 1 1 d .
H6A H 0.5300 0.9375 0.3513 0.027 Uiso 1 1 calc R
H6B H 0.5970 0.9272 0.4246 0.027 Uiso 1 1 calc R
C7 C 0.5821(2) 0.83687(11) 0.37056(11) 0.0187(5) Uani 1 1 d .
H7A H 0.6684 0.8449 0.3442 0.022 Uiso 1 1 calc R
C8 C 0.4877(2) 0.79231(11) 0.32504(10) 0.0179(4) Uani 1 1 d .
H8A H 0.3916 0.8089 0.3318 0.022 Uiso 1 1 calc R
C9 C 0.5217(2) 0.79979(11) 0.24995(11) 0.0234(5) Uani 1 1 d .
C10 C 0.6310(2) 0.75279(12) 0.22327(12) 0.0277(5) Uani 1 1 d .
H10A H 0.7210 0.7671 0.2418 0.033 Uiso 1 1 calc R
H10B H 0.6351 0.7562 0.1728 0.033 Uiso 1 1 calc R
C11 C 0.6010(2) 0.67809(12) 0.24410(11) 0.0266(5) Uani 1 1 d .
H11A H 0.5094 0.6644 0.2270 0.032 Uiso 1 1 calc R
H11B H 0.6699 0.6470 0.2233 0.032 Uiso 1 1 calc R
C12 C 0.6053(2) 0.67098(11) 0.32200(11) 0.0201(5) Uani 1 1 d .
H12A H 0.6973 0.6879 0.3371 0.024 Uiso 1 1 calc R
C13 C 0.4979(2) 0.71851(11) 0.35577(10) 0.0181(5) Uani 1 1 d .
H13A H 0.4059 0.6958 0.3534 0.022 Uiso 1 1 calc R
C14 C 0.5336(2) 0.73328(11) 0.43090(11) 0.0182(5) Uani 1 1 d .
H14A H 0.5893 0.6940 0.4492 0.022 Uiso 1 1 calc R
C15 C 0.2700(2) 0.92270(12) 0.37473(13) 0.0311(6) Uani 1 1 d .
H15A H 0.1830 0.9290 0.3990 0.047 Uiso 1 1 calc R
H15B H 0.2660 0.8802 0.3475 0.047 Uiso 1 1 calc R
H15C H 0.2861 0.9623 0.3445 0.047 Uiso 1 1 calc R
C16 C 0.4580(3) 0.84586(13) 0.21142(13) 0.0329(6) Uani 1 1 d .
H16A H 0.4812 0.8503 0.1644 0.039 Uiso 1 1 calc R
H16B H 0.3892 0.8746 0.2308 0.039 Uiso 1 1 calc R
C17 C 0.5931(2) 0.59573(11) 0.34644(12) 0.0246(5) Uani 1 1 d .
H17A H 0.5918 0.5968 0.3976 0.029 Uiso 1 1 calc R
C18 C 0.7156(3) 0.55166(13) 0.32526(14) 0.0365(6) Uani 1 1 d .
H18A H 0.7028 0.5043 0.3419 0.055 Uiso 1 1 calc R
H18B H 0.7995 0.5710 0.3451 0.055 Uiso 1 1 calc R
H18C H 0.7231 0.5513 0.2753 0.055 Uiso 1 1 calc R
C19 C 0.4625(3) 0.55957(13) 0.32355(16) 0.0407(7) Uani 1 1 d .
H19A H 0.4621 0.5121 0.3409 0.061 Uiso 1 1 calc R
H19B H 0.4585 0.5589 0.2734 0.061 Uiso 1 1 calc R
H19C H 0.3828 0.5844 0.3416 0.061 Uiso 1 1 calc R
O1 O 0.34010(16) 0.68441(8) 0.48341(8) 0.0250(4) Uani 1 1 d .
H1 H 0.2685 0.6905 0.5065 0.038 Uiso 1 1 calc R
O2 O 0.32453(15) 0.79810(7) 0.45142(8) 0.0209(4) Uani 1 1 d .
O3 O 0.39207(17) 0.98396(8) 0.45957(9) 0.0324(4) Uani 1 1 d D
H3O H 0.3177(18) 0.9983(16) 0.4747(15) 0.049 Uiso 1 1 d D
O4 O 0.61767(14) 0.79437(7) 0.42907(7) 0.0190(3) Uani 1 1 d .

loop_
_atom_site_aniso_label
_atom_site_aniso_U_11
_atom_site_aniso_U_22
_atom_site_aniso_U_33
_atom_site_aniso_U_23
_atom_site_aniso_U_13
_atom_site_aniso_U_12
C1 0.0210(10) 0.0182(10) 0.0201(11) 0.0032(9) 0.0029(9) 0.0004(9)
C2 0.0288(12) 0.0289(12) 0.0190(11) 0.0007(9) 0.0039(9) 0.0030(10)
C3 0.0338(12) 0.0293(12) 0.0212(12) -0.0070(10) 0.0037(10) 0.0021(10)
C4 0.0223(10) 0.0198(11) 0.0265(12) -0.0057(9) 0.0030(9) 0.0022(9)
C5 0.0226(11) 0.0157(10) 0.0302(12) -0.0050(9) -0.0055(9) -0.0010(9)
C6 0.0228(11) 0.0213(11) 0.0235(12) 0.0006(9) -0.0049(9) -0.0061(9)
C7 0.0161(10) 0.0218(11) 0.0181(11) 0.0036(9) -0.0012(8) -0.0041(8)
C8 0.0166(10) 0.0209(11) 0.0163(10) 0.0000(8) -0.0014(8) -0.0011(8)
C9 0.0252(11) 0.0259(12) 0.0190(10) -0.0001(9) -0.0044(9) -0.0110(9)
C10 0.0310(12) 0.0363(13) 0.0159(11) -0.0001(10) 0.0042(9) -0.0079(10)
C11 0.0295(12) 0.0299(12) 0.0204(11) -0.0057(10) 0.0030(10) -0.0038(10)
C12 0.0168(10) 0.0230(11) 0.0205(11) -0.0045(9) 0.0023(8) -0.0020(8)
C13 0.0138(9) 0.0235(11) 0.0171(10) -0.0001(9) -0.0001(8) -0.0026(8)
C14 0.0169(10) 0.0196(11) 0.0182(11) 0.0013(9) -0.0002(8) -0.0009(8)
C15 0.0267(12) 0.0236(12) 0.0430(15) -0.0024(11) -0.0100(11) 0.0053(10)
C16 0.0360(13) 0.0377(14) 0.0250(13) 0.0081(11) -0.0028(11) -0.0079(11)
C17 0.0258(11) 0.0247(12) 0.0232(12) -0.0022(9) 0.0010(9) 0.0020(9)
C18 0.0352(14) 0.0305(13) 0.0439(15) -0.0092(12) -0.0015(12) 0.0061(11)
C19 0.0318(14) 0.0251(13) 0.0652(19) 0.0038(13) 0.0025(13) -0.0081(11)
O1 0.0267(8) 0.0195(8) 0.0288(9) 0.0021(7) 0.0134(7) -0.0019(6)
O2 0.0193(7) 0.0173(8) 0.0260(8) -0.0014(6) 0.0001(6) 0.0009(6)
O3 0.0352(9) 0.0183(8) 0.0438(11) -0.0080(8) -0.0025(8) 0.0030(7)
O4 0.0180(7) 0.0216(8) 0.0175(7) 0.0006(6) -0.0041(6) -0.0017(6)

loop_
_atom_type_symbol
_atom_type_description
_atom_type_scat_dispersion_real
_atom_type_scat_dispersion_imag
_atom_type_scat_source
C C 0.0033 0.0016 'International Tables Vol C Tables 4.2.6.8 and 6.1.1.4'
H H 0.0000 0.0000 'International Tables Vol C Tables 4.2.6.8 and 6.1.1.4'
O O 0.0106 0.0060 'International Tables Vol C Tables 4.2.6.8 and 6.1.1.4'

loop_
_geom_angle_atom_site_label_1
_geom_angle_atom_site_label_2
_geom_angle_atom_site_label_3
_geom_angle
O1 C1 O2 108.02(16)
O1 C1 C2 114.57(18)
O2 C1 C2 104.73(17)
O1 C1 C14 106.28(17)
O2 C1 C14 110.26(16)
C2 C1 C14 112.90(17)
C3 C2 C1 104.97(18)
C3 C2 H2A 110.8
C1 C2 H2A 110.8
C3 C2 H2B 110.8
C1 C2 H2B 110.8
H2A C2 H2B 108.8
C2 C3 C4 103.89(18)
C2 C3 H3A 111.0
C4 C3 H3A 111.0
C2 C3 H3B 111.0
C4 C3 H3B 111.0
H3A C3 H3B 109.0
O2 C4 C5 109.84(17)
O2 C4 C3 106.81(17)
C5 C4 C3 117.08(18)
O2 C4 H4A 107.6
C5 C4 H4A 107.6
C3 C4 H4A 107.6
O3 C5 C15 105.56(17)
O3 C5 C4 106.35(18)
C15 C5 C4 110.06(18)
O3 C5 C6 105.25(17)
C15 C5 C6 113.2(2)
C4 C5 C6 115.57(18)
C7 C6 C5 122.23(18)
C7 C6 H6A 106.8
C5 C6 H6A 106.8
C7 C6 H6B 106.8
C5 C6 H6B 106.8
H6A C6 H6B 106.6
O4 C7 C6 111.68(17)
O4 C7 C8 106.27(16)
C6 C7 C8 117.35(17)
O4 C7 H7A 107.0
C6 C7 H7A 107.0
C8 C7 H7A 107.0
C9 C8 C7 112.04(17)
C9 C8 C13 116.73(17)
C7 C8 C13 104.65(16)
C9 C8 H8A 107.7
C7 C8 H8A 107.7
C13 C8 H8A 107.7
C16 C9 C10 123.1(2)
C16 C9 C8 121.0(2)
C10 C9 C8 115.88(19)
C9 C10 C11 110.21(19)
C9 C10 H10A 109.6
C11 C10 H10A 109.6
C9 C10 H10B 109.6
C11 C10 H10B 109.6
H10A C10 H10B 108.1
C12 C11 C10 110.15(18)
C12 C11 H11A 109.6
C10 C11 H11A 109.6
C12 C11 H11B 109.6
C10 C11 H11B 109.6
H11A C11 H11B 108.1
C11 C12 C17 113.10(18)
C11 C12 C13 110.71(18)
C17 C12 C13 112.29(17)
C11 C12 H12A 106.8
C17 C12 H12A 106.8
C13 C12 H12A 106.8
C14 C13 C12 111.44(17)
C14 C13 C8 102.31(16)
C12 C13 C8 115.24(17)
C14 C13 H13A 109.2
C12 C13 H13A 109.2
C8 C13 H13A 109.2
O4 C14 C1 108.25(16)
O4 C14 C13 104.97(16)
C1 C14 C13 116.73(17)
O4 C14 H14A 108.9
C1 C14 H14A 108.9
C13 C14 H14A 108.9
C5 C15 H15A 109.5
C5 C15 H15B 109.5
H15A C15 H15B 109.5
C5 C15 H15C 109.5
H15A C15 H15C 109.5
H15B C15 H15C 109.5
C9 C16 H16A 120.0
C9 C16 H16B 120.0
H16A C16 H16B 120.0
C19 C17 C18 108.6(2)
C19 C17 C12 114.16(19)
C18 C17 C12 112.64(19)
C19 C17 H17A 107.0
C18 C17 H17A 107.0
C12 C17 H17A 107.0
C17 C18 H18A 109.5
C17 C18 H18B 109.5
H18A C18 H18B 109.5
C17 C18 H18C 109.5
H18A C18 H18C 109.5
H18B C18 H18C 109.5
C17 C19 H19A 109.5
C17 C19 H19B 109.5
H19A C19 H19B 109.5
C17 C19 H19C 109.5
H19A C19 H19C 109.5
H19B C19 H19C 109.5
C1 O1 H1 109.5
C1 O2 C4 111.24(16)
C5 O3 H3O 115(2)
C14 O4 C7 110.43(14)

loop_
_geom_bond_atom_site_label_1
_geom_bond_atom_site_label_2
_geom_bond_distance
C1 O1 1.403(3)
C1 O2 1.429(2)
C1 C2 1.522(3)
C1 C14 1.530(3)
C2 C3 1.521(3)
C2 H2A 0.9900
C2 H2B 0.9900
C3 C4 1.531(3)
C3 H3A 0.9900
C3 H3B 0.9900
C4 O2 1.445(3)
C4 C5 1.530(3)
C4 H4A 1.0000
C5 O3 1.444(3)
C5 C15 1.520(3)
C5 C6 1.551(3)
C6 C7 1.528(3)
C6 H6A 0.9900
C6 H6B 0.9900
C7 O4 1.451(2)
C7 C8 1.544(3)
C7 H7A 1.0000
C8 C9 1.511(3)
C8 C13 1.552(3)
C8 H8A 1.0000
C9 C16 1.322(3)
C9 C10 1.496(3)
C10 C11 1.530(3)
C10 H10A 0.9900
C10 H10B 0.9900
C11 C12 1.529(3)
C11 H11A 0.9900
C11 H11B 0.9900
C12 C17 1.537(3)
C12 C13 1.543(3)
C12 H12A 1.0000
C13 C14 1.536(3)
C13 H13A 1.0000
C14 O4 1.439(2)
C14 H14A 1.0000
C15 H15A 0.9800
C15 H15B 0.9800
C15 H15C 0.9800
C16 H16A 0.9500
C16 H16B 0.9500
C17 C19 1.521(3)
C17 C18 1.525(3)
C17 H17A 1.0000
C18 H18A 0.9800
C18 H18B 0.9800
C18 H18C 0.9800
C19 H19A 0.9800
C19 H19B 0.9800
C19 H19C 0.9800
O1 H1 0.8400
O3 H3O 0.832(10)

loop_
_geom_hbond_atom_site_label_D
_geom_hbond_atom_site_label_H
_geom_hbond_atom_site_label_A
_geom_hbond_distance_DH
_geom_hbond_distance_HA
_geom_hbond_distance_DA
_geom_hbond_angle_DHA
_geom_hbond_site_symmetry_A
O1 H1 O4 0.84 1.96 2.794(2) 172.3 2_466

loop_
_geom_torsion_atom_site_label_1
_geom_torsion_atom_site_label_2
_geom_torsion_atom_site_label_3
_geom_torsion_atom_site_label_4
_geom_torsion
O1 C1 C2 C3 -147.29(18)
O2 C1 C2 C3 -29.1(2)
C14 C1 C2 C3 90.8(2)
C1 C2 C3 C4 25.5(2)
C2 C3 C4 O2 -13.0(2)
C2 C3 C4 C5 -136.52(19)
O2 C4 C5 O3 172.79(16)
C3 C4 C5 O3 -65.2(2)
O2 C4 C5 C15 58.9(2)
C3 C4 C5 C15 -179.08(18)
O2 C4 C5 C6 -70.8(2)
C3 C4 C5 C6 51.2(3)
O3 C5 C6 C7 161.20(19)
C15 C5 C6 C7 -84.0(3)
C4 C5 C6 C7 44.2(3)
C5 C6 C7 O4 -71.5(2)
C5 C6 C7 C8 51.6(3)
O4 C7 C8 C9 -138.07(17)
C6 C7 C8 C9 96.2(2)
O4 C7 C8 C13 -10.7(2)
C6 C7 C8 C13 -136.42(18)
C7 C8 C9 C16 -92.8(2)
C13 C8 C9 C16 146.6(2)
C7 C8 C9 C10 86.7(2)
C13 C8 C9 C10 -34.0(3)
C16 C9 C10 C11 -130.5(2)
C8 C9 C10 C11 50.1(3)
C9 C10 C11 C12 -63.6(2)
C10 C11 C12 C17 -173.15(18)
C10 C11 C12 C13 59.8(2)
C11 C12 C13 C14 -158.84(17)
C17 C12 C13 C14 73.7(2)
C11 C12 C13 C8 -42.8(2)
C17 C12 C13 C8 -170.32(17)
C9 C8 C13 C14 151.21(17)
C7 C8 C13 C14 26.7(2)
C9 C8 C13 C12 30.1(3)
C7 C8 C13 C12 -94.4(2)
O1 C1 C14 O4 -175.89(15)
O2 C1 C14 O4 67.3(2)
C2 C1 C14 O4 -49.5(2)
O1 C1 C14 C13 66.0(2)
O2 C1 C14 C13 -50.8(2)
C2 C1 C14 C13 -167.54(18)
C12 C13 C14 O4 89.84(19)
C8 C13 C14 O4 -33.84(19)
C12 C13 C14 C1 -150.32(18)
C8 C13 C14 C1 86.0(2)
C11 C12 C17 C19 -58.8(3)
C13 C12 C17 C19 67.4(3)
C11 C12 C17 C18 65.7(3)
C13 C12 C17 C18 -168.12(19)
O1 C1 O2 C4 144.23(17)
C2 C1 O2 C4 21.7(2)
C14 C1 O2 C4 -100.02(19)
C5 C4 O2 C1 122.41(18)
C3 C4 O2 C1 -5.5(2)
C1 C14 O4 C7 -96.43(18)
C13 C14 O4 C7 28.9(2)
C6 C7 O4 C14 117.84(18)
C8 C7 O4 C14 -11.3(2)

loop_
_platon_squeeze_void_nr
_platon_squeeze_void_average_x
_platon_squeeze_void_average_y
_platon_squeeze_void_average_z
_platon_squeeze_void_volume
_platon_squeeze_void_count_electrons
_platon_squeeze_void_content
1 0.000 0.000 0.500 51 19 ' '
2 0.000 0.500 0.000 51 19 ' '
3 0.500 0.500 0.500 51 19 ' '
4 0.500 1.000 0.000 51 19 ' '
